data_4034733
loop_
_publ_author_name
'Chong, Kam-Weng'
'Thomas, Noel F.'
'Low, Yun-Yee'
'Kam, Toh-Seok'

_publ_section_title
;
 Reactivity of Anodically Generated 4-Methoxystilbene Cation Radicals: The
 Influence of Ortho-Substituted Hydroxymethyl, Aminomethyl, and Carboxylic
 Acid Groups.
;
_journal_issue 24
_journal_name_full 'The Journal of organic chemistry'
_journal_page_first 15087
_journal_page_last 15100
_journal_paper_doi 10.1021/acs.joc.8b02360
_journal_volume 83
_journal_year 2018
_chemical_formula_moiety 'C32 H26 O6'
_chemical_formula_sum 'C32 H26 O6'
_chemical_formula_weight 506.53
_chemical_melting_point 174.0(10)
_space_group_crystal_system triclinic
_space_group_IT_number 2
_space_group_name_Hall '-P 1'
_space_group_name_H-M_alt 'P -1'
_atom_sites_solution_hydrogens geom
_audit_creation_method SHELXL-2014/7
_cell_angle_alpha 78.066(11)
_cell_angle_beta 78.089(11)
_cell_angle_gamma 78.347(10)
_cell_formula_units_Z 2
_cell_length_a 7.1205(12)
_cell_length_b 12.529(2)
_cell_length_c 15.466(3)
_cell_measurement_reflns_used 900
_cell_measurement_temperature 296(2)
_cell_measurement_theta_max 20.21
_cell_measurement_theta_min 2.74
_cell_volume 1302.5(4)
_computing_cell_refinement 'SAINT (Bruker, 2007)'
_computing_data_collection 'APEX2 (Bruker, 2007)'
_computing_data_reduction 'SAINT (Bruker, 2007)'
_computing_molecular_graphics 'X-SEED (Barbour, 2001)'
_computing_publication_material 'enCIFer (Allen, et. al., J. Applied Cryst., 37, 335-338, 2004)'
_computing_structure_refinement 'SHELXL-2014/7 (Sheldrick, 2014)'
_computing_structure_solution 'SHELXL-2014/7 (Sheldrick, 2014)'
_diffrn_ambient_temperature 296(2)
_diffrn_measured_fraction_theta_full 0.998
_diffrn_measured_fraction_theta_max 0.986
_diffrn_measurement_device_type 'Bruker APEX-II CCD'
_diffrn_measurement_method '\w scans'
_diffrn_radiation_type MoK\a
_diffrn_radiation_wavelength 0.71073
_diffrn_reflns_av_R_equivalents 0.0372
_diffrn_reflns_av_unetI/netI 0.0610
_diffrn_reflns_Laue_measured_fraction_full 0.998
_diffrn_reflns_Laue_measured_fraction_max 0.986
_diffrn_reflns_limit_h_max 8
_diffrn_reflns_limit_h_min -8
_diffrn_reflns_limit_k_max 15
_diffrn_reflns_limit_k_min -15
_diffrn_reflns_limit_l_max 19
_diffrn_reflns_limit_l_min -19
_diffrn_reflns_number 11575
_diffrn_reflns_point_group_measured_fraction_full 0.998
_diffrn_reflns_point_group_measured_fraction_max 0.986
_diffrn_reflns_theta_full 25.242
_diffrn_reflns_theta_max 26.477
_diffrn_reflns_theta_min 1.978
_diffrn_source 'fine-focus sealed tube'
_exptl_absorpt_coefficient_mu 0.089
_exptl_absorpt_correction_T_max 1.00000
_exptl_absorpt_correction_T_min 0.82163
_exptl_absorpt_correction_type multi-scan
_exptl_absorpt_process_details
;
CrysAlisPro 1.171.38.43 (Rigaku Oxford Diffraction, 2015)
Empirical absorption correction using spherical harmonics,
 implemented in SCALE3 ABSPACK scaling algorithm.
;
_exptl_crystal_colour colorless
_exptl_crystal_density_diffrn 1.292
_exptl_crystal_description needle
_exptl_crystal_F_000 532
_exptl_crystal_size_max 0.5
_exptl_crystal_size_mid 0.25
_exptl_crystal_size_min 0.10
_refine_diff_density_max 0.170
_refine_diff_density_min -0.205
_refine_diff_density_rms 0.043
_refine_ls_extinction_method none
_refine_ls_goodness_of_fit_ref 1.011
_refine_ls_hydrogen_treatment constr
_refine_ls_matrix_type full
_refine_ls_number_parameters 345
_refine_ls_number_reflns 5301
_refine_ls_number_restraints 0
_refine_ls_restrained_S_all 1.011
_refine_ls_R_factor_all 0.1145
_refine_ls_R_factor_gt 0.0546
_refine_ls_shift/su_max <0.001
_refine_ls_shift/su_mean <0.001
_refine_ls_structure_factor_coef Fsqd
_refine_ls_weighting_details 'w=1/[\s^2^(Fo^2^)+(0.0707P)^2^] where P=(Fo^2^+2Fc^2^)/3'
_refine_ls_weighting_scheme calc
_refine_ls_wR_factor_gt 0.1293
_refine_ls_wR_factor_ref 0.1592
_reflns_Friedel_coverage 0.000
_reflns_number_gt 2854
_reflns_number_total 5301
_reflns_threshold_expression 'I > 2\s(I)'
_cod_data_source_file jo8b02360_si_005.cif
_cod_data_source_block CKW_4902
_cod_depositor_comments
;
The following automatic conversions were performed:

data name '__computing_structure_refinement' was replaced with
'_computing_structure_refinement'.

Automatic conversion script
Id: cif_correct_tags 6909 2019-04-08 15:41:33Z antanas 

The following automatic conversions were performed:

data item '_chemical_melting_point' value '173-175' was changed to
'174.0(10)' -- the average value was taken and precision was
estimated.

Automatic conversion script
Id: cif_fix_values 6909 2019-04-08 15:41:33Z antanas 
;
_cod_database_code 4034733
_shelx_shelxl_version_number 2014/7
_shelx_space_group_comment
;
The symmetry employed for this shelxl refinement is uniquely defined
by the following loop, which should always be used as a source of
symmetry information in preference to the above space-group names.
They are only intended as comments.
;

loop_
_space_group_symop_operation_xyz
'x, y, z'
'-x, -y, -z'

loop_
_atom_site_label
_atom_site_type_symbol
_atom_site_fract_x
_atom_site_fract_y
_atom_site_fract_z
_atom_site_U_iso_or_equiv
_atom_site_adp_type
_atom_site_occupancy
_atom_site_site_symmetry_order
_atom_site_calc_flag
_atom_site_refinement_flags_posn
_atom_site_refinement_flags_adp
C8A C 0.5938(3) 0.22942(17) 0.73226(15) 0.0385(5) Uani 1 1 d . .
H8A H 0.4517 0.2445 0.7375 0.046 Uiso 1 1 calc R U
C10A C 0.8619(3) 0.3057(2) 0.62092(18) 0.0512(6) Uani 1 1 d . .
C1A C 0.5524(3) 0.41603(19) 0.78256(15) 0.0441(6) Uani 1 1 d . .
C7A C 0.6502(3) 0.29571(19) 0.79237(17) 0.0477(6) Uani 1 1 d . .
H7A H 0.6077 0.2614 0.8545 0.057 Uiso 1 1 calc R U
C9A C 0.6804(3) 0.27233(18) 0.63709(16) 0.0410(6) Uani 1 1 d . .
C15A C 0.9648(4) 0.2979(2) 0.6956(2) 0.0611(7) Uani 1 1 d . .
C4A C 0.3522(4) 0.6331(2) 0.77201(18) 0.0572(7) Uani 1 1 d . .
C2A C 0.3526(4) 0.4397(2) 0.7935(2) 0.0672(8) Uani 1 1 d . .
H2A H 0.2827 0.3816 0.8051 0.081 Uiso 1 1 calc R U
C14A C 0.5860(4) 0.2848(2) 0.56488(17) 0.0582(7) Uani 1 1 d . .
H14A H 0.4653 0.2627 0.5739 0.070 Uiso 1 1 calc R U
C6A C 0.6501(4) 0.5044(2) 0.7659(2) 0.0650(8) Uani 1 1 d . .
H6A H 0.7853 0.4915 0.7581 0.078 Uiso 1 1 calc R U
C5A C 0.5511(4) 0.6117(2) 0.7607(2) 0.0737(9) Uani 1 1 d . .
H5A H 0.6203 0.6701 0.7494 0.088 Uiso 1 1 calc R U
C3A C 0.2525(4) 0.5465(2) 0.7879(2) 0.0703(8) Uani 1 1 d . .
H3A H 0.1174 0.5597 0.7948 0.084 Uiso 1 1 calc R U
C11A C 0.9435(4) 0.3498(2) 0.5339(2) 0.0744(9) Uani 1 1 d . .
H11A H 1.0653 0.3708 0.5232 0.089 Uiso 1 1 calc R U
C13A C 0.6687(5) 0.3294(3) 0.4799(2) 0.0829(10) Uani 1 1 d . .
H13A H 0.6034 0.3374 0.4321 0.099 Uiso 1 1 calc R U
C12A C 0.8460(6) 0.3619(3) 0.4654(2) 0.0899(11) Uani 1 1 d . .
H12A H 0.9001 0.3926 0.4079 0.108 Uiso 1 1 calc R U
C16A C 0.0699(4) 0.7692(2) 0.7568(2) 0.0747(9) Uani 1 1 d . .
H16A H 0.0592 0.7561 0.6992 0.112 Uiso 1 1 calc R U
H16B H 0.0238 0.8459 0.7605 0.112 Uiso 1 1 calc R U
H16C H -0.0070 0.7244 0.8030 0.112 Uiso 1 1 calc R U
O4A O 0.2659(3) 0.74174(15) 0.76824(16) 0.0827(6) Uani 1 1 d . .
O7A O 0.8611(2) 0.28636(14) 0.77956(13) 0.0589(5) Uani 1 1 d . .
O15A O 1.1348(3) 0.30209(19) 0.68768(17) 0.0967(8) Uani 1 1 d . .
O4B O 0.8905(3) -0.36065(15) 1.00547(13) 0.0797(6) Uani 1 1 d . .
O15B O 0.1418(2) 0.02936(16) 0.75078(15) 0.0752(6) Uani 1 1 d . .
O7B O 0.3316(2) 0.06187(14) 0.83374(12) 0.0523(5) Uani 1 1 d . .
C8B C 0.6570(3) 0.10279(18) 0.76256(14) 0.0374(5) Uani 1 1 d . .
H8B H 0.7903 0.0906 0.7745 0.045 Uiso 1 1 calc R U
C9B C 0.6545(3) 0.03438(17) 0.69371(15) 0.0373(5) Uani 1 1 d . .
C10B C 0.4802(3) 0.00035(18) 0.69306(16) 0.0416(6) Uani 1 1 d . .
C7B C 0.5262(3) 0.05998(19) 0.84939(15) 0.0439(6) Uani 1 1 d . .
H7B H 0.5144 0.1119 0.8905 0.053 Uiso 1 1 calc R U
C15B C 0.3059(3) 0.0311(2) 0.75891(19) 0.0508(6) Uani 1 1 d . .
C1B C 0.6129(3) -0.05233(19) 0.89554(15) 0.0439(6) Uani 1 1 d . .
C14B C 0.8171(3) 0.00168(19) 0.63293(16) 0.0475(6) Uani 1 1 d . .
H14B H 0.9340 0.0248 0.6316 0.057 Uiso 1 1 calc R U
C13B C 0.8065(4) -0.0657(2) 0.57373(17) 0.0604(7) Uani 1 1 d . .
H13B H 0.9174 -0.0892 0.5343 0.072 Uiso 1 1 calc R U
C4B C 0.8015(4) -0.2551(2) 0.97465(17) 0.0586(7) Uani 1 1 d . .
C11B C 0.4702(4) -0.0638(2) 0.63153(18) 0.0579(7) Uani 1 1 d . .
H11B H 0.3523 -0.0839 0.6299 0.070 Uiso 1 1 calc R U
C2B C 0.7786(4) -0.0599(2) 0.93136(17) 0.0558(7) Uani 1 1 d . .
H2B H 0.8280 0.0041 0.9288 0.067 Uiso 1 1 calc R U
C6B C 0.5373(4) -0.1483(2) 0.90357(17) 0.0568(7) Uani 1 1 d . .
H6B H 0.4230 -0.1452 0.8823 0.068 Uiso 1 1 calc R U
C5B C 0.6317(4) -0.2491(2) 0.94324(18) 0.0644(8) Uani 1 1 d . .
H5B H 0.5797 -0.3130 0.9486 0.077 Uiso 1 1 calc R U
C12B C 0.6341(5) -0.0979(2) 0.57292(19) 0.0659(8) Uani 1 1 d . .
H12B H 0.6281 -0.1426 0.5328 0.079 Uiso 1 1 calc R U
C3B C 0.8726(4) -0.1596(2) 0.97070(17) 0.0608(7) Uani 1 1 d . .
H3B H 0.9836 -0.1624 0.9945 0.073 Uiso 1 1 calc R U
C16B C 1.0790(5) -0.3717(3) 1.0300(2) 0.0983(12) Uani 1 1 d . .
H16D H 1.1634 -0.3350 0.9813 0.147 Uiso 1 1 calc R U
H16E H 1.1335 -0.4487 1.0427 0.147 Uiso 1 1 calc R U
H16F H 1.0657 -0.3389 1.0822 0.147 Uiso 1 1 calc R U

loop_
_atom_site_aniso_label
_atom_site_aniso_U_11
_atom_site_aniso_U_22
_atom_site_aniso_U_33
_atom_site_aniso_U_23
_atom_site_aniso_U_13
_atom_site_aniso_U_12
C8A 0.0332(12) 0.0394(13) 0.0449(13) -0.0105(10) -0.0090(10) -0.0046(10)
C10A 0.0417(14) 0.0457(15) 0.0661(18) -0.0133(13) -0.0052(13) -0.0075(12)
C1A 0.0514(15) 0.0419(14) 0.0417(13) -0.0116(10) -0.0102(11) -0.0073(12)
C7A 0.0495(15) 0.0483(15) 0.0487(15) -0.0119(11) -0.0139(12) -0.0066(12)
C9A 0.0390(13) 0.0373(13) 0.0480(14) -0.0103(10) -0.0079(11) -0.0060(10)
C15A 0.0447(16) 0.0494(16) 0.094(2) -0.0137(15) -0.0187(16) -0.0102(13)
C4A 0.0666(19) 0.0400(15) 0.0645(18) -0.0115(13) -0.0118(14) -0.0046(13)
C2A 0.0561(17) 0.0444(16) 0.097(2) -0.0197(15) 0.0075(16) -0.0116(14)
C14A 0.0645(17) 0.0660(18) 0.0488(16) -0.0095(13) -0.0171(14) -0.0143(14)
C6A 0.0549(17) 0.0490(17) 0.099(2) -0.0188(15) -0.0252(16) -0.0091(14)
C5A 0.067(2) 0.0445(17) 0.115(3) -0.0138(16) -0.0227(18) -0.0166(15)
C3A 0.0524(17) 0.0546(18) 0.100(2) -0.0249(16) 0.0068(16) -0.0069(14)
C11A 0.069(2) 0.073(2) 0.077(2) -0.0130(17) 0.0141(18) -0.0316(17)
C13A 0.115(3) 0.092(2) 0.0456(18) -0.0063(16) -0.0186(19) -0.026(2)
C12A 0.118(3) 0.091(3) 0.056(2) -0.0073(18) 0.009(2) -0.038(2)
C16A 0.080(2) 0.0572(18) 0.078(2) -0.0191(15) -0.0059(17) 0.0077(16)
O4A 0.0820(15) 0.0390(11) 0.1247(18) -0.0108(11) -0.0244(13) -0.0013(10)
O7A 0.0516(11) 0.0580(11) 0.0780(14) -0.0184(10) -0.0322(10) -0.0058(9)
O15A 0.0422(12) 0.1031(18) 0.152(2) -0.0157(15) -0.0278(13) -0.0233(11)
O4B 0.1070(17) 0.0504(12) 0.0763(14) 0.0036(10) -0.0328(13) 0.0017(11)
O15B 0.0350(10) 0.0762(14) 0.1192(18) -0.0217(12) -0.0211(11) -0.0073(9)
O7B 0.0339(9) 0.0575(11) 0.0609(11) -0.0123(9) 0.0014(8) -0.0049(8)
C8B 0.0286(11) 0.0428(13) 0.0419(13) -0.0107(10) -0.0076(10) -0.0030(10)
C9B 0.0344(12) 0.0352(12) 0.0421(13) -0.0056(10) -0.0078(10) -0.0050(10)
C10B 0.0393(13) 0.0392(13) 0.0484(14) -0.0050(11) -0.0136(11) -0.0077(10)
C7B 0.0385(13) 0.0482(14) 0.0453(14) -0.0132(11) -0.0052(11) -0.0047(11)
C15B 0.0370(14) 0.0437(15) 0.0728(19) -0.0086(13) -0.0151(13) -0.0050(11)
C1B 0.0450(14) 0.0458(14) 0.0387(13) -0.0100(11) -0.0003(11) -0.0066(11)
C14B 0.0450(14) 0.0473(14) 0.0490(15) -0.0103(12) -0.0027(12) -0.0080(11)
C13B 0.0739(19) 0.0559(17) 0.0475(16) -0.0178(13) 0.0052(14) -0.0088(15)
C4B 0.0748(19) 0.0514(17) 0.0436(15) -0.0032(12) -0.0123(14) 0.0001(14)
C11B 0.0656(18) 0.0538(16) 0.0639(18) -0.0062(14) -0.0250(15) -0.0218(14)
C2B 0.0669(17) 0.0501(16) 0.0525(16) -0.0097(12) -0.0160(14) -0.0074(13)
C6B 0.0556(16) 0.0557(17) 0.0560(16) -0.0004(13) -0.0056(13) -0.0159(14)
C5B 0.079(2) 0.0497(17) 0.0650(19) -0.0028(14) -0.0094(16) -0.0219(15)
C12B 0.093(2) 0.0626(18) 0.0545(17) -0.0205(14) -0.0154(17) -0.0272(17)
C3B 0.0756(19) 0.0561(17) 0.0556(17) -0.0122(13) -0.0258(14) -0.0044(15)
C16B 0.119(3) 0.073(2) 0.109(3) -0.010(2) -0.069(3) 0.014(2)

loop_
_atom_type_symbol
_atom_type_description
_atom_type_scat_dispersion_real
_atom_type_scat_dispersion_imag
_atom_type_scat_source
C C 0.0033 0.0016 'International Tables Vol C Tables 4.2.6.8 and 6.1.1.4'
H H 0.0000 0.0000 'International Tables Vol C Tables 4.2.6.8 and 6.1.1.4'
O O 0.0106 0.0060 'International Tables Vol C Tables 4.2.6.8 and 6.1.1.4'

loop_
_geom_angle_atom_site_label_1
_geom_angle_atom_site_label_2
_geom_angle_atom_site_label_3
_geom_angle
C9A C8A C7A 107.24(18)
C9A C8A C8B 114.03(17)
C7A C8A C8B 111.06(17)
C9A C8A H8A 108.1
C7A C8A H8A 108.1
C8B C8A H8A 108.1
C9A C10A C11A 120.0(3)
C9A C10A C15A 120.1(2)
C11A C10A C15A 119.8(3)
C2A C1A C6A 117.0(2)
C2A C1A C7A 118.6(2)
C6A C1A C7A 124.4(2)
O7A C7A C1A 111.05(19)
O7A C7A C8A 110.53(19)
C1A C7A C8A 114.36(18)
O7A C7A H7A 106.8
C1A C7A H7A 106.8
C8A C7A H7A 106.8
C14A C9A C10A 118.0(2)
C14A C9A C8A 123.5(2)
C10A C9A C8A 118.5(2)
O15A C15A O7A 117.3(3)
O15A C15A C10A 124.9(3)
O7A C15A C10A 117.8(2)
C3A C4A C5A 119.0(2)
C3A C4A O4A 124.3(3)
C5A C4A O4A 116.7(2)
C1A C2A C3A 122.2(2)
C1A C2A H2A 118.9
C3A C2A H2A 118.9
C13A C14A C9A 120.8(3)
C13A C14A H14A 119.6
C9A C14A H14A 119.6
C1A C6A C5A 121.3(2)
C1A C6A H6A 119.4
C5A C6A H6A 119.4
C4A C5A C6A 120.6(2)
C4A C5A H5A 119.7
C6A C5A H5A 119.7
C4A C3A C2A 119.9(3)
C4A C3A H3A 120.1
C2A C3A H3A 120.1
C12A C11A C10A 120.3(3)
C12A C11A H11A 119.9
C10A C11A H11A 119.9
C12A C13A C14A 120.4(3)
C12A C13A H13A 119.8
C14A C13A H13A 119.8
C11A C12A C13A 120.5(3)
C11A C12A H12A 119.8
C13A C12A H12A 119.8
O4A C16A H16A 109.5
O4A C16A H16B 109.5
H16A C16A H16B 109.5
O4A C16A H16C 109.5
H16A C16A H16C 109.5
H16B C16A H16C 109.5
C4A O4A C16A 117.7(2)
C15A O7A C7A 119.52(19)
C4B O4B C16B 117.0(2)
C15B O7B C7B 120.26(18)
C9B C8B C7B 107.98(18)
C9B C8B C8A 113.82(17)
C7B C8B C8A 110.93(17)
C9B C8B H8B 108.0
C7B C8B H8B 108.0
C8A C8B H8B 108.0
C14B C9B C10B 118.8(2)
C14B C9B C8B 123.22(19)
C10B C9B C8B 118.0(2)
C11B C10B C9B 120.4(2)
C11B C10B C15B 119.6(2)
C9B C10B C15B 120.0(2)
O7B C7B C1B 112.13(19)
O7B C7B C8B 110.95(18)
C1B C7B C8B 112.87(18)
O7B C7B H7B 106.8
C1B C7B H7B 106.8
C8B C7B H7B 106.8
O15B C15B O7B 117.8(2)
O15B C15B C10B 124.2(3)
O7B C15B C10B 117.9(2)
C2B C1B C6B 118.0(2)
C2B C1B C7B 118.0(2)
C6B C1B C7B 124.1(2)
C9B C14B C13B 120.2(2)
C9B C14B H14B 119.9
C13B C14B H14B 119.9
C12B C13B C14B 120.7(3)
C12B C13B H13B 119.7
C14B C13B H13B 119.7
C3B C4B C5B 119.6(2)
C3B C4B O4B 125.3(3)
C5B C4B O4B 115.1(3)
C12B C11B C10B 120.1(2)
C12B C11B H11B 119.9
C10B C11B H11B 119.9
C3B C2B C1B 121.9(3)
C3B C2B H2B 119.1
C1B C2B H2B 119.1
C1B C6B C5B 120.3(3)
C1B C6B H6B 119.9
C5B C6B H6B 119.9
C4B C5B C6B 120.5(3)
C4B C5B H5B 119.8
C6B C5B H5B 119.8
C13B C12B C11B 119.8(3)
C13B C12B H12B 120.1
C11B C12B H12B 120.1
C4B C3B C2B 119.7(3)
C4B C3B H3B 120.2
C2B C3B H3B 120.2
O4B C16B H16D 109.5
O4B C16B H16E 109.5
H16D C16B H16E 109.5
O4B C16B H16F 109.5
H16D C16B H16F 109.5
H16E C16B H16F 109.5

loop_
_geom_bond_atom_site_label_1
_geom_bond_atom_site_label_2
_geom_bond_distance
C8A C9A 1.506(3)
C8A C7A 1.524(3)
C8A C8B 1.559(3)
C8A H8A 0.9800
C10A C9A 1.397(3)
C10A C11A 1.397(4)
C10A C15A 1.468(4)
C1A C2A 1.375(3)
C1A C6A 1.376(3)
C1A C7A 1.518(3)
C7A O7A 1.457(3)
C7A H7A 0.9800
C9A C14A 1.385(3)
C15A O15A 1.201(3)
C15A O7A 1.350(3)
C4A C3A 1.367(4)
C4A C5A 1.368(4)
C4A O4A 1.370(3)
C2A C3A 1.378(4)
C2A H2A 0.9300
C14A C13A 1.377(4)
C14A H14A 0.9300
C6A C5A 1.382(4)
C6A H6A 0.9300
C5A H5A 0.9300
C3A H3A 0.9300
C11A C12A 1.350(4)
C11A H11A 0.9300
C13A C12A 1.365(4)
C13A H13A 0.9300
C12A H12A 0.9300
C16A O4A 1.407(3)
C16A H16A 0.9600
C16A H16B 0.9600
C16A H16C 0.9600
O4B C4B 1.380(3)
O4B C16B 1.441(3)
O15B C15B 1.206(3)
O7B C15B 1.350(3)
O7B C7B 1.450(3)
C8B C9B 1.503(3)
C8B C7B 1.532(3)
C8B H8B 0.9800
C9B C14B 1.382(3)
C9B C10B 1.394(3)
C10B C11B 1.387(3)
C10B C15B 1.475(3)
C7B C1B 1.512(3)
C7B H7B 0.9800
C1B C2B 1.382(3)
C1B C6B 1.386(3)
C14B C13B 1.389(3)
C14B H14B 0.9300
C13B C12B 1.370(4)
C13B H13B 0.9300
C4B C3B 1.376(4)
C4B C5B 1.376(4)
C11B C12B 1.374(4)
C11B H11B 0.9300
C2B C3B 1.376(3)
C2B H2B 0.9300
C6B C5B 1.389(4)
C6B H6B 0.9300
C5B H5B 0.9300
C12B H12B 0.9300
C3B H3B 0.9300
C16B H16D 0.9600
C16B H16E 0.9600
C16B H16F 0.9600

loop_
_geom_torsion_atom_site_label_1
_geom_torsion_atom_site_label_2
_geom_torsion_atom_site_label_3
_geom_torsion_atom_site_label_4
_geom_torsion
C2A C1A C7A O7A -179.4(2)
C6A C1A C7A O7A -1.5(3)
C2A C1A C7A C8A 54.7(3)
C6A C1A C7A C8A -127.4(3)
C9A C8A C7A O7A -57.2(2)
C8B C8A C7A O7A 68.0(2)
C9A C8A C7A C1A 69.0(2)
C8B C8A C7A C1A -165.81(18)
C11A C10A C9A C14A -0.2(3)
C15A C10A C9A C14A 177.9(2)
C11A C10A C9A C8A -177.6(2)
C15A C10A C9A C8A 0.4(3)
C7A C8A C9A C14A -141.5(2)
C8B C8A C9A C14A 95.1(3)
C7A C8A C9A C10A 35.7(3)
C8B C8A C9A C10A -87.6(2)
C9A C10A C15A O15A 163.7(3)
C11A C10A C15A O15A -18.3(4)
C9A C10A C15A O7A -17.1(3)
C11A C10A C15A O7A 161.0(2)
C6A C1A C2A C3A 0.3(4)
C7A C1A C2A C3A 178.4(2)
C10A C9A C14A C13A -0.4(4)
C8A C9A C14A C13A 176.9(2)
C2A C1A C6A C5A 0.1(4)
C7A C1A C6A C5A -177.8(2)
C3A C4A C5A C6A -0.5(5)
O4A C4A C5A C6A 178.2(3)
C1A C6A C5A C4A 0.0(5)
C5A C4A C3A C2A 0.9(4)
O4A C4A C3A C2A -177.7(3)
C1A C2A C3A C4A -0.8(4)
C9A C10A C11A C12A 1.0(4)
C15A C10A C11A C12A -177.0(3)
C9A C14A C13A C12A 0.2(5)
C10A C11A C12A C13A -1.3(5)
C14A C13A C12A C11A 0.6(5)
C3A C4A O4A C16A -17.1(4)
C5A C4A O4A C16A 164.3(3)
O15A C15A O7A C7A 171.8(2)
C10A C15A O7A C7A -7.5(3)
C1A C7A O7A C15A -82.3(3)
C8A C7A O7A C15A 45.7(3)
C9A C8A C8B C9B -43.5(2)
C7A C8A C8B C9B -164.82(18)
C9A C8A C8B C7B -165.54(18)
C7A C8A C8B C7B 73.2(2)
C7B C8B C9B C14B -141.5(2)
C8A C8B C9B C14B 94.8(2)
C7B C8B C9B C10B 36.8(3)
C8A C8B C9B C10B -86.8(2)
C14B C9B C10B C11B -0.9(3)
C8B C9B C10B C11B -179.4(2)
C14B C9B C10B C15B 178.1(2)
C8B C9B C10B C15B -0.3(3)
C15B O7B C7B C1B -86.5(2)
C15B O7B C7B C8B 40.7(3)
C9B C8B C7B O7B -55.9(2)
C8A C8B C7B O7B 69.5(2)
C9B C8B C7B C1B 70.9(2)
C8A C8B C7B C1B -163.73(18)
C7B O7B C15B O15B 176.8(2)
C7B O7B C15B C10B -2.4(3)
C11B C10B C15B O15B -19.6(4)
C9B C10B C15B O15B 161.3(2)
C11B C10B C15B O7B 159.5(2)
C9B C10B C15B O7B -19.6(3)
O7B C7B C1B C2B -166.6(2)
C8B C7B C1B C2B 67.2(3)
O7B C7B C1B C6B 13.9(3)
C8B C7B C1B C6B -112.3(2)
C10B C9B C14B C13B -1.3(3)
C8B C9B C14B C13B 177.1(2)
C9B C14B C13B C12B 1.9(4)
C16B O4B C4B C3B -4.2(4)
C16B O4B C4B C5B 173.5(3)
C9B C10B C11B C12B 2.5(4)
C15B C10B C11B C12B -176.6(2)
C6B C1B C2B C3B 2.7(4)
C7B C1B C2B C3B -176.8(2)
C2B C1B C6B C5B -2.7(4)
C7B C1B C6B C5B 176.9(2)
C3B C4B C5B C6B 3.3(4)
O4B C4B C5B C6B -174.6(2)
C1B C6B C5B C4B -0.3(4)
C14B C13B C12B C11B -0.4(4)
C10B C11B C12B C13B -1.8(4)
C5B C4B C3B C2B -3.2(4)
O4B C4B C3B C2B 174.4(2)
C1B C2B C3B C4B 0.2(4)
